data_2233442
loop_
_publ_author_name
'Jiang, Yan'
'Bian, Jing'
'Sun, Xiaoqiang'

_publ_section_title
;
 [(4<i>S</i>,5<i>S</i>)-2,2-Dimethyl-1,3-dioxolane-4,5-diyl]bis[<i>N</i>-(thiophen-2-ylmethylidene)methanamine]
;
_journal_coeditor_code FK2048
_journal_issue 2
_journal_name_full 'Acta Crystallographica Section E'
_journal_page_first o430
_journal_paper_doi 10.1107/S1600536812001298
_journal_volume 68
_journal_year 2012
_chemical_formula_iupac 'C17 H20 N2 O2 S2'
_chemical_formula_moiety 'C17 H20 N2 O2 S2'
_chemical_formula_sum 'C17 H20 N2 O2 S2'
_chemical_formula_weight 348.47
_chemical_name_systematic
;
[(4<i>S</i>,5<i>S</i>)-2,2-Dimethyl-1,3-dioxolane-4,5-diyl]bis[<i>N</i>-
(thiophen-2-ylmethylidene)methanamine]
;
_space_group_IT_number 4
_symmetry_cell_setting monoclinic
_symmetry_space_group_name_Hall 'P 2yb'
_symmetry_space_group_name_H-M 'P 1 21 1'
_atom_sites_solution_hydrogens geom
_atom_sites_solution_primary direct
_atom_sites_solution_secondary difmap
_audit_creation_method SHELXL-97
_cell_angle_alpha 90.00
_cell_angle_beta 92.339(4)
_cell_angle_gamma 90.00
_cell_formula_units_Z 2
_cell_length_a 10.475(2)
_cell_length_b 7.4792(15)
_cell_length_c 11.533(2)
_cell_measurement_reflns_used 1762
_cell_measurement_temperature 296(2)
_cell_measurement_theta_max 24.33
_cell_measurement_theta_min 2.58
_cell_volume 902.8(3)
_computing_cell_refinement 'SAINT (Bruker, 2000)'
_computing_data_collection 'SMART (Bruker, 2000)'
_computing_data_reduction 'SAINT (Bruker, 2000)'
_computing_molecular_graphics 'SHELXTL (Sheldrick, 2008)'
_computing_publication_material 'SHELXTL (Sheldrick, 2008)'
_computing_structure_refinement 'SHELXTL (Sheldrick, 2008)'
_computing_structure_solution 'SHELXTL (Sheldrick, 2008)'
_diffrn_ambient_temperature 296(2)
_diffrn_measured_fraction_theta_full 0.996
_diffrn_measured_fraction_theta_max 0.996
_diffrn_measurement_device_type 'Bruker SMART CCD area-detector'
_diffrn_measurement_method 'phi and omega scans'
_diffrn_radiation_monochromator graphite
_diffrn_radiation_source 'fine-focus sealed tube'
_diffrn_radiation_type MoK\a
_diffrn_radiation_wavelength 0.71073
_diffrn_reflns_av_R_equivalents 0.0433
_diffrn_reflns_av_sigmaI/netI 0.0584
_diffrn_reflns_limit_h_max 12
_diffrn_reflns_limit_h_min -8
_diffrn_reflns_limit_k_max 8
_diffrn_reflns_limit_k_min -9
_diffrn_reflns_limit_l_max 13
_diffrn_reflns_limit_l_min -13
_diffrn_reflns_number 5249
_diffrn_reflns_theta_full 25.50
_diffrn_reflns_theta_max 25.50
_diffrn_reflns_theta_min 1.77
_exptl_absorpt_coefficient_mu 0.305
_exptl_absorpt_correction_T_max 0.9557
_exptl_absorpt_correction_T_min 0.9415
_exptl_absorpt_correction_type multi-scan
_exptl_absorpt_process_details '(SADABS; Sheldrick, 2004)'
_exptl_crystal_colour colourless
_exptl_crystal_density_diffrn 1.282
_exptl_crystal_density_method 'not measured'
_exptl_crystal_description block
_exptl_crystal_F_000 368
_exptl_crystal_size_max 0.20
_exptl_crystal_size_mid 0.18
_exptl_crystal_size_min 0.15
_refine_diff_density_max 0.139
_refine_diff_density_min -0.182
_refine_ls_abs_structure_details 'Flack (1983), <b>1322 Friedel pairs</b>'
_refine_ls_abs_structure_Flack 0.00(8)
_refine_ls_extinction_method none
_refine_ls_goodness_of_fit_ref 1.016
_refine_ls_hydrogen_treatment constr
_refine_ls_matrix_type full
_refine_ls_number_parameters 211
_refine_ls_number_reflns 3140
_refine_ls_number_restraints 19
_refine_ls_restrained_S_all 1.028
_refine_ls_R_factor_all 0.0550
_refine_ls_R_factor_gt 0.0381
_refine_ls_shift/su_max 0.000
_refine_ls_shift/su_mean 0.000
_refine_ls_structure_factor_coef Fsqd
_refine_ls_weighting_details 'calc w=1/[\s^2^(Fo^2^)+(0.0442P)^2^] where P=(Fo^2^+2Fc^2^)/3'
_refine_ls_weighting_scheme calc
_refine_ls_wR_factor_gt 0.0839
_refine_ls_wR_factor_ref 0.0924
_reflns_number_gt 2575
_reflns_number_total 3140
_reflns_threshold_expression I>2sigma(I)
_cod_data_source_file fk2048.cif
_cod_data_source_block I
_cod_original_sg_symbol_H-M 'P 21'
_cod_database_code 2233442
_cod_database_fobs_code 2233442

loop_
_symmetry_equiv_pos_as_xyz
'x, y, z'
'-x, y+1/2, -z'

loop_
_atom_site_type_symbol
_atom_site_label
_atom_site_fract_x
_atom_site_fract_y
_atom_site_fract_z
_atom_site_U_iso_or_equiv
_atom_site_adp_type
_atom_site_calc_flag
_atom_site_refinement_flags
_atom_site_occupancy
_atom_site_symmetry_multiplicity
S S1 0.51034(7) 0.34500(12) 0.54421(6) 0.0557(2) Uani d . 1 1
S S2 1.38990(7) 0.13103(10) 1.18352(6) 0.0563(2) Uani d . 1 1
C C1 0.5853(2) 0.1387(4) 0.7331(2) 0.0410(6) Uani d . 1 1
H H1 0.5679 0.0569 0.7911 0.049 Uiso calc R 1 1
C C2 0.4830(2) 0.1972(4) 0.6549(2) 0.0401(6) Uani d . 1 1
N N1 0.6976(2) 0.1954(3) 0.72485(19) 0.0479(6) Uani d . 1 1
C C3 1.4097(2) 0.2230(4) 1.0493(2) 0.0437(6) Uani d . 1 1
O O1 1.10405(16) -0.0651(3) 0.77918(17) 0.0565(5) Uani d . 1 1
C C4 1.3054(3) 0.2405(4) 0.9630(2) 0.0471(7) Uani d . 1 1
H H4 1.3210 0.3027 0.8953 0.056 Uiso calc R 1 1
N N2 1.1964(2) 0.1774(4) 0.97401(19) 0.0530(6) Uani d . 1 1
C C5 1.0211(3) -0.1649(4) 0.7025(2) 0.0537(7) Uani d U 1 1
C C6 1.1023(3) 0.2134(4) 0.8812(3) 0.0531(7) Uani d . 1 1
H H6A 1.1456 0.2609 0.8151 0.064 Uiso calc R 1 1
H H6B 1.0440 0.3046 0.9069 0.064 Uiso calc R 1 1
C C7 0.7933(3) 0.1333(5) 0.8120(2) 0.0567(8) Uani d . 1 1
H H7A 0.7628 0.0256 0.8487 0.068 Uiso calc R 1 1
H H7B 0.8061 0.2240 0.8715 0.068 Uiso calc R 1 1
C C8 1.5345(3) 0.2735(4) 1.0366(2) 0.0495(7) Uani d . 1 1
H H8 1.5644 0.3257 0.9698 0.059 Uiso calc R 1 1
C C9 1.6117(3) 0.2371(5) 1.1363(3) 0.0608(8) Uani d . 1 1
H H9 1.6984 0.2638 1.1430 0.073 Uiso calc R 1 1
C C10 0.3523(3) 0.3486(6) 0.5036(3) 0.0653(8) Uani d . 1 1
H H10 0.3180 0.4158 0.4419 0.078 Uiso calc R 1 1
C C11 0.9188(2) 0.0949(4) 0.7565(2) 0.0457(7) Uani d U 1 1
H H11 0.9426 0.1971 0.7088 0.055 Uiso calc R 1 1
O O2 0.90851(19) -0.0604(3) 0.6865(2) 0.0779(7) Uani d U 1 1
C C12 0.3575(3) 0.1538(5) 0.6571(2) 0.0538(7) Uani d . 1 1
H H12 0.3242 0.0739 0.7097 0.065 Uiso calc R 1 1
C C13 0.2831(3) 0.2434(5) 0.5706(3) 0.0670(9) Uani d . 1 1
H H13 0.1949 0.2306 0.5612 0.080 Uiso calc R 1 1
C C14 1.5472(3) 0.1603(5) 1.2200(3) 0.0615(9) Uani d . 1 1
H H14 1.5845 0.1262 1.2912 0.074 Uiso calc R 1 1
C C15 1.0267(2) 0.0527(4) 0.8430(2) 0.0453(7) Uani d . 1 1
H H15 0.9937 -0.0092 0.9105 0.054 Uiso calc R 1 1
C C16 0.9858(4) -0.3401(5) 0.7552(4) 0.0851(11) Uani d . 1 1
H H16A 0.9536 -0.3199 0.8308 0.128 Uiso calc R 1 1
H H16B 1.0599 -0.4155 0.7617 0.128 Uiso calc R 1 1
H H16C 0.9212 -0.3972 0.7067 0.128 Uiso calc R 1 1
C C17 1.0853(3) -0.1869(6) 0.5889(3) 0.0855(12) Uani d . 1 1
H H17A 1.0303 -0.2529 0.5358 0.128 Uiso calc R 1 1
H H17B 1.1642 -0.2504 0.6016 0.128 Uiso calc R 1 1
H H17C 1.1022 -0.0712 0.5568 0.128 Uiso calc R 1 1

loop_
_atom_site_aniso_label
_atom_site_aniso_U_11
_atom_site_aniso_U_22
_atom_site_aniso_U_33
_atom_site_aniso_U_12
_atom_site_aniso_U_13
_atom_site_aniso_U_23
S1 0.0541(4) 0.0605(5) 0.0525(4) 0.0002(4) 0.0023(3) 0.0154(4)
S2 0.0611(5) 0.0610(5) 0.0466(4) -0.0102(4) -0.0018(3) 0.0023(4)
C1 0.0447(15) 0.0404(15) 0.0378(13) 0.0071(13) 0.0013(11) -0.0003(13)
C2 0.0392(14) 0.0417(15) 0.0394(13) 0.0054(12) 0.0011(11) -0.0008(12)
N1 0.0394(13) 0.0531(16) 0.0507(13) 0.0081(11) -0.0034(10) 0.0050(11)
C3 0.0493(16) 0.0386(15) 0.0428(14) -0.0064(13) -0.0028(12) -0.0072(12)
O1 0.0404(10) 0.0560(13) 0.0717(12) 0.0093(9) -0.0144(9) -0.0117(11)
C4 0.0574(18) 0.0430(16) 0.0401(14) -0.0056(14) -0.0061(13) -0.0031(13)
N2 0.0486(13) 0.0649(18) 0.0445(12) -0.0056(12) -0.0102(10) -0.0034(12)
C5 0.0486(15) 0.0469(17) 0.0646(17) 0.0053(15) -0.0102(13) -0.0117(16)
C6 0.0515(16) 0.0516(19) 0.0553(17) 0.0053(14) -0.0082(14) -0.0019(15)
C7 0.0461(16) 0.072(2) 0.0519(16) 0.0054(16) -0.0050(13) 0.0108(17)
C8 0.0515(18) 0.0472(17) 0.0497(16) -0.0113(13) 0.0018(14) -0.0049(14)
C9 0.0450(16) 0.062(2) 0.075(2) -0.0085(15) -0.0073(16) -0.0150(18)
C10 0.0618(19) 0.077(2) 0.0566(17) 0.008(2) -0.0081(15) 0.020(2)
C11 0.0415(14) 0.0458(17) 0.0489(14) 0.0037(12) -0.0092(12) -0.0010(12)
O2 0.0607(13) 0.0720(16) 0.0975(16) 0.0196(12) -0.0402(12) -0.0357(14)
C12 0.0469(15) 0.063(2) 0.0516(16) -0.0044(15) 0.0005(13) 0.0115(16)
C13 0.0433(17) 0.084(3) 0.072(2) 0.0022(17) -0.0138(16) 0.015(2)
C14 0.0631(19) 0.061(2) 0.0581(18) 0.0014(17) -0.0218(15) 0.0003(17)
C15 0.0390(14) 0.0486(16) 0.0476(15) 0.0041(13) -0.0089(12) 0.0022(14)
C16 0.086(2) 0.061(2) 0.108(3) -0.010(2) -0.003(2) 0.004(2)
C17 0.073(2) 0.106(4) 0.077(2) -0.012(2) 0.0019(19) -0.017(2)

loop_
_atom_type_symbol
_atom_type_description
_atom_type_scat_dispersion_real
_atom_type_scat_dispersion_imag
_atom_type_scat_source
C C 0.0033 0.0016 'International Tables Vol C Tables 4.2.6.8 and 6.1.1.4'
H H 0.0000 0.0000 'International Tables Vol C Tables 4.2.6.8 and 6.1.1.4'
N N 0.0061 0.0033 'International Tables Vol C Tables 4.2.6.8 and 6.1.1.4'
O O 0.0106 0.0060 'International Tables Vol C Tables 4.2.6.8 and 6.1.1.4'
S S 0.1246 0.1234 'International Tables Vol C Tables 4.2.6.8 and 6.1.1.4'

loop_
_geom_angle_atom_site_label_1
_geom_angle_atom_site_label_2
_geom_angle_atom_site_label_3
_geom_angle
C10 S1 C2 91.42(15)
C14 S2 C3 91.17(15)
N1 C1 C2 121.6(3)
N1 C1 H1 119.2
C2 C1 H1 119.2
C12 C2 C1 127.8(3)
C12 C2 S1 111.0(2)
C1 C2 S1 121.2(2)
C1 N1 C7 117.2(2)
C8 C3 C4 126.4(3)
C8 C3 S2 110.9(2)
C4 C3 S2 122.6(2)
C15 O1 C5 107.45(19)
N2 C4 C3 124.2(3)
N2 C4 H4 117.9
C3 C4 H4 117.9
C4 N2 C6 116.9(2)
O2 C5 O1 105.9(2)
O2 C5 C16 108.4(3)
O1 C5 C16 111.2(3)
O2 C5 C17 110.2(3)
O1 C5 C17 108.3(3)
C16 C5 C17 112.6(3)
N2 C6 C15 113.8(2)
N2 C6 H6A 108.8
C15 C6 H6A 108.8
N2 C6 H6B 108.8
C15 C6 H6B 108.8
H6A C6 H6B 107.7
N1 C7 C11 110.6(2)
N1 C7 H7A 109.5
C11 C7 H7A 109.5
N1 C7 H7B 109.5
C11 C7 H7B 109.5
H7A C7 H7B 108.1
C3 C8 C9 112.2(3)
C3 C8 H8 123.9
C9 C8 H8 123.9
C14 C9 C8 112.7(3)
C14 C9 H9 123.7
C8 C9 H9 123.7
C13 C10 S1 112.0(2)
C13 C10 H10 124.0
S1 C10 H10 124.0
O2 C11 C15 104.0(2)
O2 C11 C7 110.4(2)
C15 C11 C7 113.6(2)
O2 C11 H11 109.5
C15 C11 H11 109.5
C7 C11 H11 109.5
C11 O2 C5 109.5(2)
C2 C12 C13 112.4(3)
C2 C12 H12 123.8
C13 C12 H12 123.8
C10 C13 C12 113.1(3)
C10 C13 H13 123.5
C12 C13 H13 123.5
C9 C14 S2 113.0(2)
C9 C14 H14 123.5
S2 C14 H14 123.5
O1 C15 C6 110.1(2)
O1 C15 C11 102.4(2)
C6 C15 C11 113.5(2)
O1 C15 H15 110.2
C6 C15 H15 110.2
C11 C15 H15 110.2
C5 C16 H16A 109.5
C5 C16 H16B 109.5
H16A C16 H16B 109.5
C5 C16 H16C 109.5
H16A C16 H16C 109.5
H16B C16 H16C 109.5
C5 C17 H17A 109.5
C5 C17 H17B 109.5
H17A C17 H17B 109.5
C5 C17 H17C 109.5
H17A C17 H17C 109.5
H17B C17 H17C 109.5

loop_
_geom_bond_atom_site_label_1
_geom_bond_atom_site_label_2
_geom_bond_distance
S1 C10 1.703(3)
S1 C2 1.721(3)
S2 C14 1.699(3)
S2 C3 1.714(3)
C1 N1 1.258(3)
C1 C2 1.440(3)
C1 H1 0.9300
C2 C12 1.355(4)
N1 C7 1.466(3)
C3 C8 1.375(4)
C3 C4 1.453(3)
O1 C15 1.422(3)
O1 C5 1.425(3)
C4 N2 1.247(4)
C4 H4 0.9300
N2 C6 1.450(3)
C5 O2 1.421(3)
C5 C16 1.497(5)
C5 C17 1.505(4)
C6 C15 1.496(4)
C6 H6A 0.9700
C6 H6B 0.9700
C7 C11 1.513(4)
C7 H7A 0.9700
C7 H7B 0.9700
C8 C9 1.404(4)
C8 H8 0.9300
C9 C14 1.331(5)
C9 H9 0.9300
C10 C13 1.337(5)
C10 H10 0.9300
C11 O2 1.417(3)
C11 C15 1.510(3)
C11 H11 0.9800
C12 C13 1.410(4)
C12 H12 0.9300
C13 H13 0.9300
C14 H14 0.9300
C15 H15 0.9800
C16 H16A 0.9600
C16 H16B 0.9600
C16 H16C 0.9600
C17 H17A 0.9600
C17 H17B 0.9600
C17 H17C 0.9600

loop_
_geom_hbond_atom_site_label_D
_geom_hbond_atom_site_label_H
_geom_hbond_atom_site_label_A
_geom_hbond_site_symmetry_A
_geom_hbond_distance_DH
_geom_hbond_distance_HA
_geom_hbond_distance_DA
_geom_hbond_angle_DHA
C9 H9 O1 2_857 0.93 2.56 3.431(4) 155.2
C8 H8 S2 2_857 0.93 2.94 3.793(3) 153.3
C12 H12 O1 1_455 0.93 2.68 3.466(4) 142.6

loop_
_geom_torsion_atom_site_label_1
_geom_torsion_atom_site_label_2
_geom_torsion_atom_site_label_3
_geom_torsion_atom_site_label_4
_geom_torsion
N1 C1 C2 C12 -176.7(3)
N1 C1 C2 S1 1.3(4)
C10 S1 C2 C12 0.7(3)
C10 S1 C2 C1 -177.6(2)
C2 C1 N1 C7 177.3(2)
C14 S2 C3 C8 -0.2(2)
C14 S2 C3 C4 179.2(3)
C8 C3 C4 N2 172.8(3)
S2 C3 C4 N2 -6.5(4)
C3 C4 N2 C6 177.7(3)
C15 O1 C5 O2 23.2(3)
C15 O1 C5 C16 -94.4(3)
C15 O1 C5 C17 141.4(3)
C4 N2 C6 C15 134.1(3)
C1 N1 C7 C11 140.1(3)
C4 C3 C8 C9 -179.6(3)
S2 C3 C8 C9 -0.2(3)
C3 C8 C9 C14 0.7(4)
C2 S1 C10 C13 0.1(3)
N1 C7 C11 O2 -70.8(3)
N1 C7 C11 C15 172.7(3)
C15 C11 O2 C5 -16.5(3)
C7 C11 O2 C5 -138.8(3)
O1 C5 O2 C11 -3.2(3)
C16 C5 O2 C11 116.2(3)
C17 C5 O2 C11 -120.1(3)
C1 C2 C12 C13 176.8(3)
S1 C2 C12 C13 -1.3(4)
S1 C10 C13 C12 -0.8(4)
C2 C12 C13 C10 1.4(5)
C8 C9 C14 S2 -0.9(4)
C3 S2 C14 C9 0.6(3)
C5 O1 C15 C6 -153.6(2)
C5 O1 C15 C11 -32.6(3)
N2 C6 C15 O1 -72.7(3)
N2 C6 C15 C11 173.2(2)
O2 C11 C15 O1 29.7(3)
C7 C11 C15 O1 149.8(3)
O2 C11 C15 C6 148.3(2)
C7 C11 C15 C6 -91.5(3)

loop_
_cod_related_entry_id
_cod_related_entry_database
_cod_related_entry_code
1 ChemSpider 30657402
